data_1532711
loop_
_publ_author_name
'Lavrik, R.V.'
'Nagornyi, P.G.'
'Shishkin, O.V.'
'Baumer, V.M.'

_publ_section_title
;
 Structure and synthesis of a new double phosphate K Mn6 P7 O24
;
_journal_name_full 'Dopov. Nats. Akad. Nauk. Ukr.'
_journal_page_first 131
_journal_page_last 135
_journal_volume 2003
_journal_year 2003
_chemical_formula_sum 'K Mn6 O24 P7'
_chemical_name_systematic 'K Mn6 (P7 O24)'
_space_group_IT_number 11
_symmetry_space_group_name_Hall '-P 2yb'
_symmetry_space_group_name_H-M 'P 1 21/m 1'
_cell_angle_alpha 90
_cell_angle_beta 107.226
_cell_angle_gamma 90
_cell_formula_units_Z 2
_cell_length_a 5.358
_cell_length_b 26.697
_cell_length_c 6.576
_cell_volume 898.454
_citation_journal_id_ASTM DNAUFL
_cod_data_source_file Lavrik_DNAUFL_2003_709.cif
_cod_data_source_block K1Mn6O24P7
_cod_original_formula_sum 'K1 Mn6 O24 P7'
_cod_database_code 1532711

loop_
_symmetry_equiv_pos_as_xyz
x,y,z
-x,y+1/2,-z
-x,-y,-z
x,-y-1/2,z

loop_
_atom_site_label
_atom_site_type_symbol
_atom_site_fract_x
_atom_site_fract_y
_atom_site_fract_z
_atom_site_occupancy
_atom_site_U_iso_or_equiv
O2 O-2 0.6552 0.6223 0.765 1 0.0
O6 O-2 0.3573 0.5217 0.6315 1 0.0
O7 O-2 0.0891 0.4741 0.8258 1 0.0
O9 O-2 0.1536 0.75 0.7786 1 0.0
K1 K+1 0.7806 0.75 0.3714 1 0.0
O8 O-2 0.6762 0.75 0.7809 1 0.0
P2 P+5 0.2087 0.5243 0.7949 1 0.0
Mn3 Mn+2 0.3145 0.5445 0.3142 1 0.0
O10 O-2 0.0038 0.7036 0.0572 1 0.0
Mn2 Mn+2 0.7078 0.5979 0.0853 1 0.0
O1 O-2 0.0162 0.6483 0.6159 1 0.0
Mn1 Mn+2 0.3811 0.6832 0.7198 1 0.0
P3 P+5 -0.0398 0.75 0.9044 1 0.0
O11 O-2 0.3611 0.6946 0.3979 1 0.0
P1 P+5 0.8176 0.6093 0.6168 1 0.0
O5 O-2 0.37 0.5481 0.0015 1 0.0
O3 O-2 0.6426 0.5956 0.3956 1 0.0
O12 O-2 0.4383 0.6664 0.0574 1 0.0
O13 O-2 0.1099 0.6194 0.201 1 0.0
O4 O-2 -0.046 0.5575 0.7071 1 0.0
P4 P+5 0.2484 0.6681 0.1902 1 0.0
